data_7205725
loop_
_publ_author_name
'Hou, Ke-Ling'
'Bai, Feng-Ying'
'Xing, Yong-Heng'
'Wang, Jian-Ling'
'Shi, Zhan'

_publ_section_title
;
 A novel family of 3D photoluminescent lanthanide--bta--flexible MOFs
 constructed from 1,2,4,5-benzenetetracarboxylic acid and different
 spanning of dicarboxylate acid ligands
;
_journal_issue 11
_journal_name_full CrystEngComm
_journal_page_first 3884
_journal_paper_doi 10.1039/c0ce00707b
_journal_volume 13
_journal_year 2011
_chemical_formula_sum 'C15 H18 O17 Tb2'
_chemical_formula_weight 788.13
_chemical_name_systematic
;
?
;
_space_group_IT_number 15
_symmetry_cell_setting monoclinic
_symmetry_space_group_name_Hall '-C 2yc'
_symmetry_space_group_name_H-M 'C 1 2/c 1'
_atom_sites_solution_hydrogens geom
_atom_sites_solution_primary direct
_atom_sites_solution_secondary difmap
_audit_creation_method SHELXL-97
_cell_angle_alpha 90.00
_cell_angle_beta 113.696(2)
_cell_angle_gamma 90.00
_cell_formula_units_Z 4
_cell_length_a 18.833(3)
_cell_length_b 7.7766(12)
_cell_length_c 14.755(2)
_cell_measurement_reflns_used 2237
_cell_measurement_temperature 296(2)
_cell_measurement_theta_max 29.00
_cell_measurement_theta_min 2.99
_cell_volume 1978.8(5)
_computing_cell_refinement 'Bruker SMART'
_computing_data_collection 'Bruker SMART'
_computing_data_reduction 'Bruker SAINT'
_computing_molecular_graphics 'Bruker SHELXTL'
_computing_publication_material 'Bruker SHELXTL'
_computing_structure_refinement 'SHELXL-97 (Sheldrick, 1997)'
_computing_structure_solution 'SHELXS-97 (Sheldrick, 1990)'
_diffrn_ambient_temperature 296(2)
_diffrn_measured_fraction_theta_full 0.995
_diffrn_measured_fraction_theta_max 0.995
_diffrn_measurement_device_type 'Bruker SMART APEX'
_diffrn_measurement_method 'phi and omega scans'
_diffrn_radiation_monochromator graphite
_diffrn_radiation_source 'fine-focus sealed tube'
_diffrn_radiation_type MoK\a
_diffrn_radiation_wavelength 0.71073
_diffrn_reflns_av_R_equivalents 0.0291
_diffrn_reflns_av_sigmaI/netI 0.0356
_diffrn_reflns_limit_h_max 23
_diffrn_reflns_limit_h_min -22
_diffrn_reflns_limit_k_max 9
_diffrn_reflns_limit_k_min -9
_diffrn_reflns_limit_l_max 7
_diffrn_reflns_limit_l_min -18
_diffrn_reflns_number 5451
_diffrn_reflns_theta_full 26.74
_diffrn_reflns_theta_max 26.74
_diffrn_reflns_theta_min 2.36
_diffrn_standards_decay_% 0
_diffrn_standards_interval_count 0
_diffrn_standards_interval_time 0
_diffrn_standards_number 0
_exptl_absorpt_coefficient_mu 7.184
_exptl_absorpt_correction_T_max 0.5425
_exptl_absorpt_correction_T_min 0.3035
_exptl_absorpt_correction_type multi-scan
_exptl_absorpt_process_details 'SADABS (Sheldrick, 1996)'
_exptl_crystal_colour colorless
_exptl_crystal_density_diffrn 2.646
_exptl_crystal_density_method 'not measured'
_exptl_crystal_description prismatic
_exptl_crystal_F_000 1496
_exptl_crystal_size_max 0.22
_exptl_crystal_size_mid 0.13
_exptl_crystal_size_min 0.10
_refine_diff_density_max 0.724
_refine_diff_density_min -0.623
_refine_diff_density_rms 0.149
_refine_ls_extinction_method none
_refine_ls_goodness_of_fit_ref 1.054
_refine_ls_hydrogen_treatment constr
_refine_ls_matrix_type full
_refine_ls_number_parameters 156
_refine_ls_number_reflns 2087
_refine_ls_number_restraints 0
_refine_ls_restrained_S_all 1.054
_refine_ls_R_factor_all 0.0287
_refine_ls_R_factor_gt 0.0232
_refine_ls_shift/su_max 0.001
_refine_ls_shift/su_mean 0.000
_refine_ls_structure_factor_coef Fsqd
_refine_ls_weighting_details 'calc w=1/[\s^2^(Fo^2^)+(0.0200P)^2^+0.0000P] where P=(Fo^2^+2Fc^2^)/3'
_refine_ls_weighting_scheme calc
_refine_ls_wR_factor_gt 0.0477
_refine_ls_wR_factor_ref 0.0495
_reflns_number_gt 1824
_reflns_number_total 2087
_reflns_threshold_expression >2sigma(I)
_cod_data_source_file c0ce00707b.txt
_cod_data_source_block xb
_cod_depositor_comments
;
The following automatic conversions were performed:
'_symmetry_cell_setting' value 'Monoclinic' changed to 'monoclinic'
according to '/home/saulius/struct/CIF-dictionaries/cif_core.dic'
dictionary named 'cif_core.dic' version 2.4.1 from 2010-06-29.

Automatic conversion script
Id: cif_fix_enum 1555 2011-01-17 13:19:09Z saulius 
;
_cod_original_sg_symbol_H-M C2/c
_cod_database_code 7205725

loop_
_symmetry_equiv_pos_as_xyz
'x, y, z'
'-x, y, -z+1/2'
'x+1/2, y+1/2, z'
'-x+1/2, y+1/2, -z+1/2'
'-x, -y, -z'
'x, -y, z-1/2'
'-x+1/2, -y+1/2, -z'
'x+1/2, -y+1/2, z-1/2'

loop_
_atom_site_label
_atom_site_type_symbol
_atom_site_fract_x
_atom_site_fract_y
_atom_site_fract_z
_atom_site_U_iso_or_equiv
_atom_site_adp_type
_atom_site_occupancy
_atom_site_symmetry_multiplicity
_atom_site_calc_flag
_atom_site_refinement_flags
_atom_site_disorder_assembly
_atom_site_disorder_group
Tb1 Tb 0.253737(10) 0.36633(2) 0.384331(14) 0.01272(7) Uani 1 1 d . . .
O1 O 0.11446(16) 0.4497(4) 0.3518(2) 0.0266(8) Uani 1 1 d . . .
O2 O 0.19268(15) 0.3780(4) 0.5030(2) 0.0187(6) Uani 1 1 d . . .
O1W O 0.34760(17) 0.5429(4) 0.3509(2) 0.0238(7) Uani 1 1 d . . .
H1A H 0.3479 0.5324 0.2958 0.036 Uiso 1 1 d R . .
H1B H 0.3895 0.4985 0.3846 0.036 Uiso 1 1 d R . .
O2W O 0.2372(2) 0.6862(4) 0.4019(3) 0.0346(8) Uani 1 1 d . . .
H2A H 0.2298 0.7244 0.4492 0.052 Uiso 0.50 1 d PR A 1
H2B H 0.2162 0.7456 0.3524 0.052 Uiso 0.50 1 d PR A 1
H2C H 0.2714 0.7171 0.3845 0.052 Uiso 0.50 1 d PR A 2
H2D H 0.2010 0.6637 0.3493 0.052 Uiso 0.50 1 d PR A 2
O3W O 0.5000 0.5000 0.5000 0.120(3) Uani 1 2 d S . .
O3 O 0.17857(16) 0.3081(4) 0.6822(2) 0.0199(7) Uani 1 1 d . . .
O4 O 0.18507(16) 0.5906(4) 0.7101(2) 0.0213(7) Uani 1 1 d . . .
O5 O 0.17141(16) 0.1162(4) 0.3356(2) 0.0216(7) Uani 1 1 d . . .
O6 O 0.14763(17) 0.0359(4) 0.4664(2) 0.0264(8) Uani 1 1 d . . .
C1 C 0.0622(2) 0.4616(5) 0.4742(3) 0.0161(9) Uani 1 1 d . . .
C2 C 0.0757(2) 0.4834(5) 0.5741(3) 0.0150(9) Uani 1 1 d . . .
C3 C 0.0133(2) 0.5197(5) 0.5983(3) 0.0165(9) Uani 1 1 d . . .
H3 H 0.0218 0.5320 0.6645 0.020 Uiso 1 1 calc R . .
C4 C 0.1257(2) 0.4290(6) 0.4397(3) 0.0176(9) Uani 1 1 d . . .
C5 C 0.1530(2) 0.4589(6) 0.6605(3) 0.0172(9) Uani 1 1 d . . .
C6 C 0.1351(2) 0.0297(6) 0.3760(3) 0.0182(9) Uani 1 1 d . . .
C7 C 0.0701(2) -0.0862(5) 0.3104(3) 0.0189(9) Uani 1 1 d . . .
H7A H 0.0563 -0.1669 0.3508 0.023 Uiso 1 1 calc R . .
H7B H 0.0869 -0.1511 0.2665 0.023 Uiso 1 1 calc R . .
C8 C 0.0000 0.0233(8) 0.2500 0.0203(14) Uani 1 2 d S . .
H8A H -0.0130 0.0966 0.2943 0.024 Uiso 1 1 d R . .

loop_
_atom_site_aniso_label
_atom_site_aniso_U_11
_atom_site_aniso_U_22
_atom_site_aniso_U_33
_atom_site_aniso_U_23
_atom_site_aniso_U_13
_atom_site_aniso_U_12
Tb1 0.01120(11) 0.01800(12) 0.00897(11) 0.00022(9) 0.00408(8) 0.00106(8)
O1 0.0159(16) 0.052(2) 0.0122(16) 0.0032(15) 0.0057(13) 0.0104(15)
O2 0.0135(14) 0.0266(17) 0.0162(16) 0.0037(13) 0.0063(13) 0.0030(13)
O1W 0.0247(17) 0.0326(18) 0.0129(16) 0.0029(14) 0.0064(14) 0.0006(14)
O2W 0.043(2) 0.0295(19) 0.034(2) 0.0003(16) 0.0188(18) 0.0066(16)
O3W 0.029(4) 0.230(11) 0.094(6) 0.040(7) 0.016(4) 0.001(5)
O3 0.0192(16) 0.0205(16) 0.0194(17) 0.0032(13) 0.0074(14) 0.0060(13)
O4 0.0189(16) 0.0274(17) 0.0132(16) -0.0038(14) 0.0019(13) -0.0053(13)
O5 0.0206(16) 0.0314(18) 0.0140(16) -0.0020(14) 0.0081(13) -0.0058(14)
O6 0.0207(17) 0.042(2) 0.0147(17) -0.0022(15) 0.0050(14) -0.0091(15)
C1 0.012(2) 0.023(2) 0.013(2) 0.0008(18) 0.0047(18) 0.0040(17)
C2 0.012(2) 0.016(2) 0.018(2) 0.0002(18) 0.0066(18) 0.0022(16)
C3 0.015(2) 0.022(2) 0.012(2) -0.0003(18) 0.0050(18) 0.0032(17)
C4 0.015(2) 0.023(2) 0.017(2) -0.0018(19) 0.0080(19) 0.0019(18)
C5 0.014(2) 0.030(3) 0.007(2) -0.0003(18) 0.0042(18) 0.0024(19)
C6 0.011(2) 0.022(2) 0.017(2) 0.0002(19) 0.0014(19) 0.0015(18)
C7 0.019(2) 0.020(2) 0.014(2) -0.0002(18) 0.0024(19) -0.0015(18)
C8 0.013(3) 0.028(4) 0.018(3) 0.000 0.005(3) 0.000

loop_
_atom_type_symbol
_atom_type_description
_atom_type_scat_dispersion_real
_atom_type_scat_dispersion_imag
_atom_type_scat_source
C C 0.0033 0.0016 'International Tables Vol C Tables 4.2.6.8 and 6.1.1.4'
H H 0.0000 0.0000 'International Tables Vol C Tables 4.2.6.8 and 6.1.1.4'
O O 0.0106 0.0060 'International Tables Vol C Tables 4.2.6.8 and 6.1.1.4'
Tb Tb -0.1723 4.1537 'International Tables Vol C Tables 4.2.6.8 and 6.1.1.4'

loop_
_geom_angle_atom_site_label_1
_geom_angle_atom_site_label_2
_geom_angle_atom_site_label_3
_geom_angle
_geom_angle_site_symmetry_1
_geom_angle_site_symmetry_3
_geom_angle_publ_flag
O3 Tb1 O6 102.79(11) 7_556 7_556 ?
O3 Tb1 O4 77.27(10) 7_556 6_565 ?
O6 Tb1 O4 147.04(11) 7_556 6_565 ?
O3 Tb1 O5 78.47(10) 7_556 . ?
O6 Tb1 O5 135.04(11) 7_556 . ?
O4 Tb1 O5 77.73(10) 6_565 . ?
O3 Tb1 O1W 71.28(10) 7_556 . ?
O6 Tb1 O1W 69.24(10) 7_556 . ?
O4 Tb1 O1W 80.01(10) 6_565 . ?
O5 Tb1 O1W 145.63(10) . . ?
O3 Tb1 O2 144.58(10) 7_556 . ?
O6 Tb1 O2 75.01(10) 7_556 . ?
O4 Tb1 O2 123.80(10) 6_565 . ?
O5 Tb1 O2 79.21(9) . . ?
O1W Tb1 O2 135.15(10) . . ?
O3 Tb1 O2 71.92(10) 7_556 7_556 ?
O6 Tb1 O2 70.33(10) 7_556 7_556 ?
O4 Tb1 O2 137.10(10) 6_565 7_556 ?
O5 Tb1 O2 67.53(10) . 7_556 ?
O1W Tb1 O2 115.96(10) . 7_556 ?
O2 Tb1 O2 74.27(10) . 7_556 ?
O3 Tb1 O2W 136.47(11) 7_556 . ?
O6 Tb1 O2W 70.84(11) 7_556 . ?
O4 Tb1 O2W 86.40(11) 6_565 . ?
O5 Tb1 O2W 137.08(10) . . ?
O1W Tb1 O2W 66.23(11) . . ?
O2 Tb1 O2W 77.18(10) . . ?
O2 Tb1 O2W 136.36(10) 7_556 . ?
O3 Tb1 O1 139.71(10) 7_556 . ?
O6 Tb1 O1 117.19(10) 7_556 . ?
O4 Tb1 O1 72.04(10) 6_565 . ?
O5 Tb1 O1 70.10(10) . . ?
O1W Tb1 O1 126.30(10) . . ?
O2 Tb1 O1 51.97(9) . . ?
O2 Tb1 O1 115.78(10) 7_556 . ?
O2W Tb1 O1 67.09(11) . . ?
O3 Tb1 C4 151.57(11) 7_556 . ?
O6 Tb1 C4 96.63(11) 7_556 . ?
O4 Tb1 C4 97.39(11) 6_565 . ?
O5 Tb1 C4 73.12(11) . . ?
O1W Tb1 C4 135.96(11) . . ?
O2 Tb1 C4 26.55(10) . . ?
O2 Tb1 C4 95.86(11) 7_556 . ?
O2W Tb1 C4 69.72(12) . . ?
O1 Tb1 C4 25.42(10) . . ?
O3 Tb1 Tb1 108.40(7) 7_556 7_556 ?
O6 Tb1 Tb1 68.08(8) 7_556 7_556 ?
O4 Tb1 Tb1 143.94(7) 6_565 7_556 ?
O5 Tb1 Tb1 69.07(7) . 7_556 ?
O1W Tb1 Tb1 135.97(7) . 7_556 ?
O2 Tb1 Tb1 37.18(7) . 7_556 ?
O2 Tb1 Tb1 37.08(6) 7_556 7_556 ?
O2W Tb1 Tb1 108.39(8) . 7_556 ?
O1 Tb1 Tb1 83.52(7) . 7_556 ?
C4 Tb1 Tb1 60.25(9) . 7_556 ?
O3 Tb1 H2D 133.9 7_556 . ?
O6 Tb1 H2D 89.6 7_556 . ?
O4 Tb1 H2D 69.4 6_565 . ?
O5 Tb1 H2D 122.2 . . ?
O1W Tb1 H2D 72.3 . . ?
O2 Tb1 H2D 81.4 . . ?
O2 Tb1 H2D 151.7 7_556 . ?
O2W Tb1 H2D 18.8 . . ?
O1 Tb1 H2D 55.3 . . ?
C4 Tb1 H2D 65.9 . . ?
Tb1 Tb1 H2D 117.4 7_556 . ?
C4 O1 Tb1 92.3(2) . . ?
C4 O2 Tb1 95.5(2) . . ?
C4 O2 Tb1 137.8(3) . 7_556 ?
Tb1 O2 Tb1 105.73(10) . 7_556 ?
Tb1 O1W H1A 116.0 . . ?
Tb1 O1W H1B 103.8 . . ?
H1A O1W H1B 99.8 . . ?
Tb1 O2W H2A 120.9 . . ?
Tb1 O2W H2B 119.8 . . ?
H2A O2W H2B 111.6 . . ?
Tb1 O2W H2C 96.4 . . ?
H2A O2W H2C 125.7 . . ?
H2B O2W H2C 73.4 . . ?
Tb1 O2W H2D 77.5 . . ?
H2A O2W H2D 121.5 . . ?
H2B O2W H2D 49.9 . . ?
H2C O2W H2D 103.0 . . ?
C5 O3 Tb1 130.7(3) . 7_556 ?
C5 O4 Tb1 131.5(3) . 6_566 ?
C6 O5 Tb1 133.9(3) . . ?
C6 O6 Tb1 137.9(3) . 7_556 ?
C3 C1 C2 119.3(4) 5_566 . ?
C3 C1 C4 117.5(4) 5_566 . ?
C2 C1 C4 123.1(4) . . ?
C3 C2 C1 118.7(4) . . ?
C3 C2 C5 115.9(4) . . ?
C1 C2 C5 125.2(4) . . ?
C2 C3 C1 122.0(4) . 5_566 ?
C2 C3 H3 119.0 . . ?
C1 C3 H3 119.0 5_566 . ?
O1 C4 O2 120.2(4) . . ?
O1 C4 C1 120.7(4) . . ?
O2 C4 C1 119.1(4) . . ?
O1 C4 Tb1 62.3(2) . . ?
O2 C4 Tb1 57.9(2) . . ?
C1 C4 Tb1 176.9(3) . . ?
O3 C5 O4 124.3(4) . . ?
O3 C5 C2 118.1(4) . . ?
O4 C5 C2 117.4(4) . . ?
O6 C6 O5 124.9(4) . . ?
O6 C6 C7 117.3(4) . . ?
O5 C6 C7 117.8(4) . . ?
C6 C7 C8 109.2(4) . . ?
C6 C7 H7A 109.8 . . ?
C8 C7 H7A 109.8 . . ?
C6 C7 H7B 109.8 . . ?
C8 C7 H7B 109.8 . . ?
H7A C7 H7B 108.3 . . ?
C7 C8 C7 112.0(5) 2 . ?
C7 C8 H8A 109.3 2 . ?
C7 C8 H8A 109.2 . . ?

loop_
_geom_bond_atom_site_label_1
_geom_bond_atom_site_label_2
_geom_bond_distance
_geom_bond_site_symmetry_2
_geom_bond_publ_flag
Tb1 O3 2.331(3) 7_556 ?
Tb1 O6 2.364(3) 7_556 ?
Tb1 O4 2.393(3) 6_565 ?
Tb1 O5 2.410(3) . ?
Tb1 O1W 2.440(3) . ?
Tb1 O2 2.453(3) . ?
Tb1 O2 2.459(3) 7_556 ?
Tb1 O2W 2.533(3) . ?
Tb1 O1 2.553(3) . ?
Tb1 C4 2.881(4) . ?
Tb1 Tb1 3.9154(6) 7_556 ?
Tb1 H2D 2.4874 . ?
O1 C4 1.238(5) . ?
O2 C4 1.294(5) . ?
O2 Tb1 2.459(3) 7_556 ?
O1W H1A 0.8199 . ?
O1W H1B 0.8200 . ?
O2W H2A 0.8198 . ?
O2W H2B 0.8200 . ?
O2W H2C 0.8203 . ?
O2W H2D 0.8199 . ?
O3 C5 1.260(5) . ?
O3 Tb1 2.331(3) 7_556 ?
O4 C5 1.262(5) . ?
O4 Tb1 2.393(3) 6_566 ?
O5 C6 1.266(5) . ?
O6 C6 1.259(5) . ?
O6 Tb1 2.364(3) 7_556 ?
C1 C3 1.400(5) 5_566 ?
C1 C2 1.402(6) . ?
C1 C4 1.498(5) . ?
C2 C3 1.387(5) . ?
C2 C5 1.514(5) . ?
C3 C1 1.400(5) 5_566 ?
C3 H3 0.9300 . ?
C6 C7 1.515(6) . ?
C7 C8 1.522(5) . ?
C7 H7A 0.9700 . ?
C7 H7B 0.9700 . ?
C8 C7 1.522(5) 2 ?
C8 H8A 0.9700 . ?

loop_
_geom_torsion_atom_site_label_1
_geom_torsion_atom_site_label_2
_geom_torsion_atom_site_label_3
_geom_torsion_atom_site_label_4
_geom_torsion
_geom_torsion_site_symmetry_1
_geom_torsion_site_symmetry_2
_geom_torsion_site_symmetry_3
_geom_torsion_site_symmetry_4
_geom_torsion_publ_flag
O3 Tb1 O1 C4 133.3(3) 7_556 . . . ?
O6 Tb1 O1 C4 -38.9(3) 7_556 . . . ?
O4 Tb1 O1 C4 175.5(3) 6_565 . . . ?
O5 Tb1 O1 C4 92.4(3) . . . . ?
O1W Tb1 O1 C4 -122.1(3) . . . . ?
O2 Tb1 O1 C4 0.7(2) . . . . ?
O2 Tb1 O1 C4 41.2(3) 7_556 . . . ?
O2W Tb1 O1 C4 -90.7(3) . . . . ?
Tb1 Tb1 O1 C4 22.4(3) 7_556 . . . ?
O3 Tb1 O2 C4 -125.5(3) 7_556 . . . ?
O6 Tb1 O2 C4 143.4(3) 7_556 . . . ?
O4 Tb1 O2 C4 -6.6(3) 6_565 . . . ?
O5 Tb1 O2 C4 -73.8(2) . . . . ?
O1W Tb1 O2 C4 105.6(3) . . . . ?
O2 Tb1 O2 C4 -143.2(3) 7_556 . . . ?
O2W Tb1 O2 C4 70.1(3) . . . . ?
O1 Tb1 O2 C4 -0.7(2) . . . . ?
Tb1 Tb1 O2 C4 -143.2(3) 7_556 . . . ?
O3 Tb1 O2 Tb1 17.7(2) 7_556 . . 7_556 ?
O6 Tb1 O2 Tb1 -73.35(12) 7_556 . . 7_556 ?
O4 Tb1 O2 Tb1 136.65(11) 6_565 . . 7_556 ?
O5 Tb1 O2 Tb1 69.48(11) . . . 7_556 ?
O1W Tb1 O2 Tb1 -111.20(13) . . . 7_556 ?
O2 Tb1 O2 Tb1 0.0 7_556 . . 7_556 ?
O2W Tb1 O2 Tb1 -146.63(12) . . . 7_556 ?
O1 Tb1 O2 Tb1 142.57(17) . . . 7_556 ?
C4 Tb1 O2 Tb1 143.2(3) . . . 7_556 ?
O3 Tb1 O5 C6 137.2(4) 7_556 . . . ?
O6 Tb1 O5 C6 40.6(4) 7_556 . . . ?
O4 Tb1 O5 C6 -143.5(4) 6_565 . . . ?
O1W Tb1 O5 C6 165.7(3) . . . . ?
O2 Tb1 O5 C6 -15.1(4) . . . . ?
O2 Tb1 O5 C6 62.2(4) 7_556 . . . ?
O2W Tb1 O5 C6 -72.7(4) . . . . ?
O1 Tb1 O5 C6 -68.4(4) . . . . ?
C4 Tb1 O5 C6 -41.8(4) . . . . ?
Tb1 Tb1 O5 C6 22.2(3) 7_556 . . . ?
C3 C1 C2 C3 1.3(7) 5_566 . . . ?
C4 C1 C2 C3 177.5(4) . . . . ?
C3 C1 C2 C5 176.9(4) 5_566 . . . ?
C4 C1 C2 C5 -6.9(7) . . . . ?
C1 C2 C3 C1 -1.3(7) . . . 5_566 ?
C5 C2 C3 C1 -177.3(4) . . . 5_566 ?
Tb1 O1 C4 O2 -1.2(4) . . . . ?
Tb1 O1 C4 C1 179.1(4) . . . . ?
Tb1 O2 C4 O1 1.2(4) . . . . ?
Tb1 O2 C4 O1 -119.6(4) 7_556 . . . ?
Tb1 O2 C4 C1 -179.1(3) . . . . ?
Tb1 O2 C4 C1 60.1(6) 7_556 . . . ?
Tb1 O2 C4 Tb1 -120.8(4) 7_556 . . . ?
C3 C1 C4 O1 13.1(6) 5_566 . . . ?
C2 C1 C4 O1 -163.2(4) . . . . ?
C3 C1 C4 O2 -166.6(4) 5_566 . . . ?
C2 C1 C4 O2 17.1(6) . . . . ?
C3 C1 C4 Tb1 179(100) 5_566 . . . ?
C2 C1 C4 Tb1 3(6) . . . . ?
O3 Tb1 C4 O1 -81.2(4) 7_556 . . . ?
O6 Tb1 C4 O1 145.8(3) 7_556 . . . ?
O4 Tb1 C4 O1 -4.3(3) 6_565 . . . ?
O5 Tb1 C4 O1 -79.0(3) . . . . ?
O1W Tb1 C4 O1 79.0(3) . . . . ?
O2 Tb1 C4 O1 -178.8(4) . . . . ?
O2 Tb1 C4 O1 -143.4(3) 7_556 . . . ?
O2W Tb1 C4 O1 79.1(3) . . . . ?
Tb1 Tb1 C4 O1 -154.2(3) 7_556 . . . ?
O3 Tb1 C4 O2 97.6(3) 7_556 . . . ?
O6 Tb1 C4 O2 -35.4(3) 7_556 . . . ?
O4 Tb1 C4 O2 174.5(2) 6_565 . . . ?
O5 Tb1 C4 O2 99.8(2) . . . . ?
O1W Tb1 C4 O2 -102.3(3) . . . . ?
O2 Tb1 C4 O2 35.4(3) 7_556 . . . ?
O2W Tb1 C4 O2 -102.1(3) . . . . ?
O1 Tb1 C4 O2 178.8(4) . . . . ?
Tb1 Tb1 C4 O2 24.6(2) 7_556 . . . ?
O3 Tb1 C4 C1 113(6) 7_556 . . . ?
O6 Tb1 C4 C1 -20(6) 7_556 . . . ?
O4 Tb1 C4 C1 -170(6) 6_565 . . . ?
O5 Tb1 C4 C1 115(6) . . . . ?
O1W Tb1 C4 C1 -87(6) . . . . ?
O2 Tb1 C4 C1 15(6) . . . . ?
O2 Tb1 C4 C1 50(6) 7_556 . . . ?
O2W Tb1 C4 C1 -87(6) . . . . ?
O1 Tb1 C4 C1 -166(6) . . . . ?
Tb1 Tb1 C4 C1 40(6) 7_556 . . . ?
Tb1 O3 C5 O4 -102.3(4) 7_556 . . . ?
Tb1 O3 C5 C2 82.7(4) 7_556 . . . ?
Tb1 O4 C5 O3 -35.7(6) 6_566 . . . ?
Tb1 O4 C5 C2 139.3(3) 6_566 . . . ?
C3 C2 C5 O3 104.2(5) . . . . ?
C1 C2 C5 O3 -71.6(6) . . . . ?
C3 C2 C5 O4 -71.1(5) . . . . ?
C1 C2 C5 O4 113.1(5) . . . . ?
Tb1 O6 C6 O5 -16.5(7) 7_556 . . . ?
Tb1 O6 C6 C7 165.4(3) 7_556 . . . ?
Tb1 O5 C6 O6 -16.5(6) . . . . ?
Tb1 O5 C6 C7 161.7(3) . . . . ?
O6 C6 C7 C8 103.6(4) . . . . ?
O5 C6 C7 C8 -74.7(4) . . . . ?
C6 C7 C8 C7 -174.6(4) . . . 2 ?
